data_7013217
loop_
_publ_author_name
'Anderson, Kirsty M.'
'Baylies, Christian J.'
'Monowar Jahan, A. H. M.'
'Norman, Nicholas C.'
'Orpen, A. Guy'
'Starbuck, Jonathan'

_publ_section_title
;
 Coordination complexes of the bismuth(iii) thiolates Bi(SC6F5)3 and
 Bi(SC6Cl5)3 with pyridine ligands
;
_journal_issue 16
_journal_name_full 'Dalton Transactions'
_journal_page_first 3270
_journal_paper_doi 10.1039/b305711a
_journal_year 2003
_chemical_formula_moiety 'C18 Bi Cl15 S3, C10 H8 N2'
_chemical_formula_sum 'C28 H8 Bi Cl15 N2 S3'
_chemical_formula_weight 1209.27
_chemical_name_systematic
;
?
;
_space_group_IT_number 14
_symmetry_cell_setting monoclinic
_symmetry_space_group_name_Hall '-P 2yn'
_symmetry_space_group_name_H-M 'P 1 21/n 1'
_atom_sites_solution_hydrogens geom
_atom_sites_solution_primary direct
_atom_sites_solution_secondary difmap
_audit_creation_method SHELXL-97
_cell_angle_alpha 90.00
_cell_angle_beta 97.530(6)
_cell_angle_gamma 90.00
_cell_formula_units_Z 4
_cell_length_a 9.437(3)
_cell_length_b 14.708(4)
_cell_length_c 26.464(7)
_cell_measurement_reflns_used 828
_cell_measurement_temperature 173(2)
_cell_measurement_theta_max 21.51
_cell_measurement_theta_min 2.77
_cell_volume 3641.5(18)
_computing_cell_refinement 'Brucker SMART'
_computing_data_collection 'Brucker SMART'
_computing_data_reduction 'Brucker SHELXTL'
_computing_molecular_graphics 'Brucker SHELXTL'
_computing_publication_material 'Brucker SHELXTL'
_computing_structure_refinement 'SHELXL-97 (Sheldrick, 1997)'
_computing_structure_solution 'SHELXS-97 (Sheldrick, 1990)'
_diffrn_ambient_temperature 173(2)
_diffrn_measured_fraction_theta_full 0.999
_diffrn_measured_fraction_theta_max 0.999
_diffrn_measurement_device_type 'CCD area detector'
_diffrn_measurement_method '\w scans'
_diffrn_radiation_monochromator graphite
_diffrn_radiation_source 'fine-focus sealed tube'
_diffrn_radiation_type MoK\a
_diffrn_radiation_wavelength 0.71073
_diffrn_reflns_av_R_equivalents 0.1425
_diffrn_reflns_av_sigmaI/netI 0.1273
_diffrn_reflns_limit_h_max 11
_diffrn_reflns_limit_h_min -11
_diffrn_reflns_limit_k_max 17
_diffrn_reflns_limit_k_min -17
_diffrn_reflns_limit_l_max 31
_diffrn_reflns_limit_l_min -31
_diffrn_reflns_number 31075
_diffrn_reflns_theta_full 25.00
_diffrn_reflns_theta_max 25.00
_diffrn_reflns_theta_min 1.59
_diffrn_standards_decay_% 0
_exptl_absorpt_coefficient_mu 6.143
_exptl_absorpt_correction_T_max 0.88
_exptl_absorpt_correction_T_min 0.557
_exptl_absorpt_correction_type mult-scan
_exptl_absorpt_process_details 'SADABS(Sheldrick, 1998)'
_exptl_crystal_colour orange
_exptl_crystal_density_diffrn 2.206
_exptl_crystal_density_method 'not measured'
_exptl_crystal_description block
_exptl_crystal_F_000 2304
_exptl_crystal_size_max 0.06
_exptl_crystal_size_mid 0.04
_exptl_crystal_size_min 0.02
_refine_diff_density_max 3.068
_refine_diff_density_min -2.634
_refine_diff_density_rms 0.273
_refine_ls_extinction_coef 0.0020(2)
_refine_ls_extinction_expression Fc^*^=kFc[1+0.001xFc^2^\l^3^/sin(2\q)]^-1/4^
_refine_ls_extinction_method SHELXL
_refine_ls_goodness_of_fit_ref 0.953
_refine_ls_hydrogen_treatment constr
_refine_ls_matrix_type full
_refine_ls_number_parameters 407
_refine_ls_number_reflns 6413
_refine_ls_number_restraints 0
_refine_ls_restrained_S_all 0.953
_refine_ls_R_factor_all 0.1276
_refine_ls_R_factor_gt 0.0654
_refine_ls_shift/su_max 0.001
_refine_ls_shift/su_mean 0.000
_refine_ls_structure_factor_coef Fsqd
_refine_ls_weighting_details 'calc w=1/[\s^2^(Fo^2^)+(0.1038P)^2^+0.0000P] where P=(Fo^2^+2Fc^2^)/3'
_refine_ls_weighting_scheme calc
_refine_ls_wR_factor_gt 0.1529
_refine_ls_wR_factor_ref 0.1820
_reflns_number_gt 3679
_reflns_number_total 6413
_reflns_threshold_expression >2\s(I)
_cod_data_source_file b305711a.txt
_cod_data_source_block 9
_cod_depositor_comments
;
The following automatic conversions were performed:
'_symmetry_cell_setting' value 'Monoclinic' changed to 'monoclinic'
according to '/home/saulius/struct/CIF-dictionaries/cif_core.dic'
dictionary named 'cif_core.dic' version 2.4.1 from 2010-06-29.

Automatic conversion script
Id: cif_fix_enum 1527 2010-12-29 10:47:43Z saulius 
;
_cod_original_cell_volume 3641.7(17)
_cod_original_sg_symbol_H-M P2(1)/n
_cod_database_code 7013217

loop_
_symmetry_equiv_pos_as_xyz
'x, y, z'
'-x+1/2, y+1/2, -z+1/2'
'-x, -y, -z'
'x-1/2, -y-1/2, z-1/2'

loop_
_atom_site_label
_atom_site_type_symbol
_atom_site_fract_x
_atom_site_fract_y
_atom_site_fract_z
_atom_site_U_iso_or_equiv
_atom_site_adp_type
_atom_site_occupancy
_atom_site_symmetry_multiplicity
_atom_site_calc_flag
_atom_site_refinement_flags
_atom_site_disorder_assembly
_atom_site_disorder_group
Bi1 Bi 0.07128(6) 0.13779(4) 0.18875(2) 0.0306(2) Uani 1 1 d . . .
S1 S 0.3255(4) 0.2111(3) 0.19355(14) 0.0329(9) Uani 1 1 d . . .
S3 S 0.2106(4) 0.0154(3) 0.24420(14) 0.0344(9) Uani 1 1 d . . .
S2 S 0.1162(4) 0.0296(3) 0.11007(14) 0.0371(9) Uani 1 1 d . . .
C1 C 0.1442(10) 0.2882(8) 0.2924(4) 0.067(6) Uani 1 1 d G . .
H1A H 0.2142 0.3020 0.2719 0.080 Uiso 1 1 calc R . .
C2 C 0.1456(12) 0.3307(7) 0.3394(5) 0.106(10) Uani 1 1 d G . .
H2A H 0.2165 0.3728 0.3503 0.127 Uiso 1 1 calc R . .
C3 C 0.0410(14) 0.3101(8) 0.3700(4) 0.092(8) Uani 1 1 d G . .
H3A H 0.0419 0.3385 0.4014 0.110 Uiso 1 1 calc R . .
C4 C -0.0650(12) 0.2471(8) 0.3536(4) 0.051(5) Uani 1 1 d G . .
H4A H -0.1349 0.2334 0.3741 0.061 Uiso 1 1 calc R . .
C5 C -0.0663(10) 0.2047(7) 0.3066(4) 0.065(6) Uani 1 1 d G . .
N2 N 0.0383(11) 0.2253(7) 0.2760(3) 0.039(3) Uani 1 1 d G . .
C6 C -0.1736(10) 0.1423(7) 0.2860(5) 0.061(4) Uani 1 1 d G . .
C7 C -0.2933(13) 0.1221(8) 0.3094(4) 0.083(5) Uani 1 1 d G . .
H7A H -0.3013 0.1450 0.3417 0.099 Uiso 1 1 calc R . .
C8 C -0.4011(10) 0.0676(8) 0.2846(5) 0.059(5) Uani 1 1 d G . .
H8A H -0.4812 0.0541 0.3003 0.070 Uiso 1 1 calc R . .
C9 C -0.3892(11) 0.0334(7) 0.2364(5) 0.061(4) Uani 1 1 d G . .
H9A H -0.4613 -0.0030 0.2198 0.073 Uiso 1 1 calc R . .
C10 C -0.2695(14) 0.0536(8) 0.2130(4) 0.083(5) Uani 1 1 d G . .
H10A H -0.2615 0.0307 0.1807 0.099 Uiso 1 1 calc R . .
N1 N -0.1617(10) 0.1081(8) 0.2378(5) 0.068(5) Uani 1 1 d G . .
C11 C 0.3005(14) 0.2590(9) 0.1328(5) 0.025(3) Uani 1 1 d . . .
C12 C 0.3816(15) 0.2354(10) 0.0956(6) 0.040(4) Uani 1 1 d . . .
C13 C 0.3615(17) 0.2720(11) 0.0454(6) 0.044(4) Uani 1 1 d . . .
C14 C 0.2537(17) 0.3384(10) 0.0341(5) 0.037(4) Uani 1 1 d . . .
C15 C 0.1698(15) 0.3645(10) 0.0702(6) 0.036(4) Uani 1 1 d . . .
C16 C 0.1908(14) 0.3266(9) 0.1181(5) 0.029(3) Uani 1 1 d . . .
C21 C 0.0983(14) -0.0163(8) 0.2890(5) 0.024(3) Uani 1 1 d . . .
C22 C 0.1187(14) 0.0185(9) 0.3391(5) 0.030(3) Uani 1 1 d . . .
C23 C 0.0322(14) -0.0050(9) 0.3753(5) 0.027(3) Uani 1 1 d . . .
C24 C -0.0798(15) -0.0673(10) 0.3631(6) 0.036(4) Uani 1 1 d . . .
C25 C -0.1001(13) -0.1046(9) 0.3135(6) 0.031(4) Uani 1 1 d . . .
C26 C -0.0143(13) -0.0801(9) 0.2776(5) 0.027(3) Uani 1 1 d . . .
C31 C 0.0905(15) 0.0864(9) 0.0516(5) 0.030(3) Uani 1 1 d . . .
C32 C -0.0162(15) 0.1512(10) 0.0377(5) 0.033(4) Uani 1 1 d . . .
C33 C -0.0332(15) 0.1910(9) -0.0113(5) 0.032(3) Uani 1 1 d . . .
C34 C 0.0544(17) 0.1677(11) -0.0472(6) 0.040(4) Uani 1 1 d . . .
C35 C 0.1585(17) 0.1012(11) -0.0343(6) 0.042(4) Uani 1 1 d . . .
C36 C 0.1781(15) 0.0623(10) 0.0137(6) 0.038(4) Uani 1 1 d . . .
Cl12 Cl 0.5166(4) 0.1572(3) 0.10977(18) 0.0538(12) Uani 1 1 d . . .
Cl13 Cl 0.4707(5) 0.2423(3) 0.00222(17) 0.0593(12) Uani 1 1 d . . .
Cl14 Cl 0.2265(5) 0.3834(3) -0.02592(15) 0.0551(12) Uani 1 1 d . . .
Cl15 Cl 0.0368(4) 0.4432(3) 0.05548(15) 0.0485(11) Uani 1 1 d . . .
Cl16 Cl 0.0861(4) 0.3622(2) 0.16325(14) 0.0368(8) Uani 1 1 d . . .
Cl22 Cl 0.2566(4) 0.0944(3) 0.35622(15) 0.0425(10) Uani 1 1 d . . .
Cl23 Cl 0.0608(4) 0.0391(3) 0.43544(14) 0.0435(10) Uani 1 1 d . . .
Cl24 Cl -0.1886(4) -0.0967(3) 0.40659(16) 0.0495(11) Uani 1 1 d . . .
Cl25 Cl -0.2380(4) -0.1811(3) 0.29781(17) 0.0496(11) Uani 1 1 d . . .
Cl26 Cl -0.0444(4) -0.1242(3) 0.21704(14) 0.0407(9) Uani 1 1 d . . .
Cl32 Cl -0.1280(4) 0.1837(3) 0.08023(14) 0.0392(9) Uani 1 1 d . . .
Cl33 Cl -0.1646(5) 0.2719(3) -0.02594(15) 0.0501(11) Uani 1 1 d . . .
Cl34 Cl 0.0302(5) 0.2168(3) -0.10630(15) 0.0600(13) Uani 1 1 d . . .
Cl35 Cl 0.2639(5) 0.0684(3) -0.07979(17) 0.0625(13) Uani 1 1 d . . .
Cl36 Cl 0.3087(4) -0.0188(3) 0.02715(18) 0.0560(12) Uani 1 1 d . . .

loop_
_atom_site_aniso_label
_atom_site_aniso_U_11
_atom_site_aniso_U_22
_atom_site_aniso_U_33
_atom_site_aniso_U_23
_atom_site_aniso_U_13
_atom_site_aniso_U_12
Bi1 0.0376(3) 0.0182(3) 0.0371(4) 0.0083(3) 0.0090(2) -0.0012(3)
S1 0.040(2) 0.025(2) 0.034(2) 0.0066(16) 0.0068(17) -0.0047(16)
S3 0.040(2) 0.026(2) 0.039(2) 0.0129(17) 0.0122(17) 0.0065(16)
S2 0.055(2) 0.018(2) 0.037(2) 0.0015(17) 0.0044(18) 0.0062(17)
C1 0.135(18) 0.031(11) 0.036(11) 0.003(9) 0.013(11) 0.008(12)
C2 0.13(2) 0.073(18) 0.12(2) 0.072(17) 0.063(18) 0.045(15)
C3 0.075(14) 0.036(13) 0.16(2) 0.000(14) 0.017(16) 0.026(11)
C4 0.080(12) 0.054(12) 0.025(9) -0.027(8) 0.029(8) -0.030(10)
C5 0.066(12) 0.037(11) 0.088(15) 0.009(11) -0.008(11) -0.007(10)
N2 0.042(7) 0.025(7) 0.058(9) 0.020(7) 0.038(7) 0.012(6)
C6 0.066(9) 0.039(8) 0.088(11) 0.015(8) 0.046(8) 0.004(7)
C7 0.106(12) 0.041(10) 0.091(12) 0.003(8) -0.024(10) 0.011(8)
C8 0.025(8) 0.040(11) 0.110(16) 0.004(11) 0.009(9) -0.020(8)
C9 0.066(9) 0.039(8) 0.088(11) 0.015(8) 0.046(8) 0.004(7)
C10 0.106(12) 0.041(10) 0.091(12) 0.003(8) -0.024(10) 0.011(8)
N1 0.102(13) 0.035(9) 0.071(11) 0.003(8) 0.023(10) 0.034(9)
C11 0.032(8) 0.009(7) 0.035(8) -0.001(6) 0.010(6) 0.000(6)
C12 0.037(9) 0.029(9) 0.052(10) -0.001(8) 0.001(8) -0.005(7)
C13 0.058(11) 0.031(10) 0.045(10) -0.004(8) 0.017(8) -0.015(8)
C14 0.057(10) 0.024(9) 0.029(8) -0.003(7) 0.002(7) -0.015(7)
C15 0.042(9) 0.027(8) 0.038(9) -0.005(8) 0.000(7) -0.005(7)
C16 0.038(8) 0.012(7) 0.037(9) -0.009(6) 0.004(7) -0.014(6)
C21 0.038(8) 0.007(7) 0.029(8) 0.005(6) 0.011(6) 0.004(6)
C22 0.036(8) 0.010(7) 0.043(9) 0.000(6) -0.002(7) 0.006(6)
C23 0.041(8) 0.013(7) 0.027(8) -0.003(6) 0.006(7) 0.000(6)
C24 0.046(9) 0.019(8) 0.047(10) 0.001(7) 0.014(7) 0.002(7)
C25 0.032(8) 0.003(6) 0.058(10) -0.003(7) 0.005(8) -0.001(5)
C26 0.028(7) 0.014(8) 0.038(8) 0.001(6) 0.008(6) 0.006(6)
C31 0.049(9) 0.015(8) 0.027(8) -0.003(6) 0.006(7) -0.014(7)
C32 0.039(8) 0.024(9) 0.037(9) -0.012(7) 0.002(7) -0.002(7)
C33 0.054(9) 0.017(8) 0.023(8) -0.007(6) -0.003(7) -0.005(7)
C34 0.061(10) 0.026(9) 0.032(9) 0.002(7) 0.005(8) -0.015(8)
C35 0.062(11) 0.035(10) 0.031(9) -0.019(8) 0.011(8) -0.025(8)
C36 0.040(9) 0.031(9) 0.043(10) 0.001(8) 0.008(7) -0.012(7)
Cl12 0.058(3) 0.031(3) 0.079(3) 0.003(2) 0.033(2) 0.0072(19)
Cl13 0.079(3) 0.054(3) 0.052(3) -0.010(2) 0.036(2) -0.018(2)
Cl14 0.072(3) 0.062(3) 0.032(2) 0.009(2) 0.009(2) -0.019(2)
Cl15 0.060(3) 0.035(2) 0.049(2) 0.016(2) 0.000(2) 0.0031(19)
Cl16 0.054(2) 0.0188(18) 0.041(2) 0.0050(17) 0.0166(17) 0.0033(17)
Cl22 0.046(2) 0.027(2) 0.056(3) -0.0073(19) 0.0112(19) -0.0067(17)
Cl23 0.062(3) 0.032(2) 0.038(2) -0.0091(18) 0.0158(19) 0.0046(19)
Cl24 0.064(3) 0.032(2) 0.059(3) 0.008(2) 0.034(2) -0.002(2)
Cl25 0.055(2) 0.026(2) 0.070(3) -0.007(2) 0.015(2) -0.0157(19)
Cl26 0.060(2) 0.028(2) 0.034(2) -0.0040(17) 0.0034(17) 0.0021(18)
Cl32 0.050(2) 0.032(2) 0.037(2) 0.0031(17) 0.0095(18) 0.0108(18)
Cl33 0.075(3) 0.028(2) 0.045(2) 0.0045(19) -0.003(2) 0.008(2)
Cl34 0.105(4) 0.042(3) 0.034(2) 0.001(2) 0.011(2) -0.021(3)
Cl35 0.076(3) 0.061(3) 0.057(3) -0.019(2) 0.035(2) -0.018(2)
Cl36 0.051(3) 0.046(3) 0.071(3) -0.019(2) 0.010(2) 0.008(2)

loop_
_atom_type_symbol
_atom_type_description
_atom_type_scat_dispersion_real
_atom_type_scat_dispersion_imag
_atom_type_scat_source
C C 0.0033 0.0016 'International Tables Vol C Tables 4.2.6.8 and 6.1.1.4'
H H 0.0000 0.0000 'International Tables Vol C Tables 4.2.6.8 and 6.1.1.4'
N N 0.0061 0.0033 'International Tables Vol C Tables 4.2.6.8 and 6.1.1.4'
S S 0.1246 0.1234 'International Tables Vol C Tables 4.2.6.8 and 6.1.1.4'
Cl Cl 0.1484 0.1585 'International Tables Vol C Tables 4.2.6.8 and 6.1.1.4'
Bi Bi -4.1077 10.2566 'International Tables Vol C Tables 4.2.6.8 and 6.1.1.4'

loop_
_geom_angle_atom_site_label_1
_geom_angle_atom_site_label_2
_geom_angle_atom_site_label_3
_geom_angle
_geom_angle_site_symmetry_1
_geom_angle_site_symmetry_3
_geom_angle_publ_flag
S3 Bi1 S1 82.17(12) . . ?
S3 Bi1 N2 87.3(2) . . ?
S1 Bi1 N2 88.3(2) . . ?
S3 Bi1 S2 84.68(12) . . ?
S1 Bi1 S2 92.56(12) . . ?
N2 Bi1 S2 171.8(2) . . ?
S3 Bi1 N1 90.0(2) . . ?
S1 Bi1 N1 146.4(3) . . ?
N2 Bi1 N1 58.6(3) . . ?
S2 Bi1 N1 119.3(3) . . ?
C11 S1 Bi1 96.3(4) . . ?
C21 S3 Bi1 105.2(4) . . ?
C31 S2 Bi1 112.6(5) . . ?
C2 C1 N2 120.0 . . ?
C3 C2 C1 120.0 . . ?
C2 C3 C4 120.0 . . ?
C3 C4 C5 120.0 . . ?
N2 C5 C4 120.0 . . ?
N2 C5 C6 116.1(8) . . ?
C4 C5 C6 123.8(8) . . ?
C5 N2 C1 120.0 . . ?
C5 N2 Bi1 124.5(5) . . ?
C1 N2 Bi1 115.2(5) . . ?
C7 C6 N1 120.0 . . ?
C7 C6 C5 123.1(9) . . ?
N1 C6 C5 116.6(9) . . ?
C6 C7 C8 120.0 . . ?
C9 C8 C7 120.0 . . ?
C8 C9 C10 120.0 . . ?
N1 C10 C9 120.0 . . ?
C10 N1 C6 120.0 . . ?
C10 N1 Bi1 116.9(6) . . ?
C6 N1 Bi1 123.0(6) . . ?
C12 C11 C16 115.2(13) . . ?
C12 C11 S1 122.7(11) . . ?
C16 C11 S1 122.0(10) . . ?
C11 C12 C13 123.9(14) . . ?
C11 C12 Cl12 118.7(12) . . ?
C13 C12 Cl12 117.5(12) . . ?
C14 C13 C12 117.6(14) . . ?
C14 C13 Cl13 121.3(12) . . ?
C12 C13 Cl13 120.9(13) . . ?
C15 C14 C13 120.8(14) . . ?
C15 C14 Cl14 120.5(12) . . ?
C13 C14 Cl14 118.7(12) . . ?
C14 C15 C16 120.0(14) . . ?
C14 C15 Cl15 120.2(12) . . ?
C16 C15 Cl15 119.7(11) . . ?
C15 C16 C11 122.5(13) . . ?
C15 C16 Cl16 119.2(11) . . ?
C11 C16 Cl16 118.3(11) . . ?
C22 C21 C26 116.5(12) . . ?
C22 C21 S3 121.2(10) . . ?
C26 C21 S3 122.2(10) . . ?
C23 C22 C21 122.8(12) . . ?
C23 C22 Cl22 118.2(11) . . ?
C21 C22 Cl22 119.1(11) . . ?
C22 C23 C24 119.9(12) . . ?
C22 C23 Cl23 121.1(10) . . ?
C24 C23 Cl23 119.0(11) . . ?
C23 C24 C25 118.3(13) . . ?
C23 C24 Cl24 121.0(11) . . ?
C25 C24 Cl24 120.8(11) . . ?
C26 C25 C24 121.3(12) . . ?
C26 C25 Cl25 119.8(11) . . ?
C24 C25 Cl25 118.8(11) . . ?
C25 C26 C21 121.2(13) . . ?
C25 C26 Cl26 120.4(11) . . ?
C21 C26 Cl26 118.4(10) . . ?
C32 C31 C36 116.5(13) . . ?
C32 C31 S2 124.7(11) . . ?
C36 C31 S2 118.7(11) . . ?
C31 C32 C33 120.9(13) . . ?
C31 C32 Cl32 120.2(11) . . ?
C33 C32 Cl32 118.8(11) . . ?
C34 C33 C32 121.5(14) . . ?
C34 C33 Cl33 119.6(11) . . ?
C32 C33 Cl33 118.9(11) . . ?
C33 C34 C35 118.1(14) . . ?
C33 C34 Cl34 120.2(13) . . ?
C35 C34 Cl34 121.6(12) . . ?
C36 C35 C34 121.3(14) . . ?
C36 C35 Cl35 120.3(14) . . ?
C34 C35 Cl35 118.4(12) . . ?
C35 C36 C31 121.6(15) . . ?
C35 C36 Cl36 118.9(12) . . ?
C31 C36 Cl36 119.4(11) . . ?

loop_
_geom_bond_atom_site_label_1
_geom_bond_atom_site_label_2
_geom_bond_distance
_geom_bond_site_symmetry_2
_geom_bond_publ_flag
Bi1 S3 2.572(4) . ?
Bi1 S1 2.618(4) . ?
Bi1 N2 2.697(8) . ?
Bi1 S2 2.698(4) . ?
Bi1 N1 2.730(8) . ?
S1 C11 1.742(14) . ?
S3 C21 1.754(13) . ?
S2 C31 1.746(14) . ?
C1 C2 1.3900 . ?
C1 N2 1.3900 . ?
C2 C3 1.3900 . ?
C3 C4 1.3900 . ?
C4 C5 1.3900 . ?
C5 N2 1.3900 . ?
C5 C6 1.422(12) . ?
C6 C7 1.3900 . ?
C6 N1 1.3900 . ?
C7 C8 1.3900 . ?
C8 C9 1.3900 . ?
C9 C10 1.3900 . ?
C10 N1 1.3900 . ?
C11 C12 1.369(19) . ?
C11 C16 1.452(19) . ?
C12 C13 1.42(2) . ?
C12 Cl12 1.721(15) . ?
C13 C14 1.41(2) . ?
C13 Cl13 1.694(16) . ?
C14 C15 1.37(2) . ?
C14 Cl14 1.710(15) . ?
C15 C16 1.38(2) . ?
C15 Cl15 1.714(15) . ?
C16 Cl16 1.729(14) . ?
C21 C22 1.410(19) . ?
C21 C26 1.420(18) . ?
C22 C23 1.382(18) . ?
C22 Cl22 1.730(14) . ?
C23 C24 1.405(19) . ?
C23 Cl23 1.707(13) . ?
C24 C25 1.41(2) . ?
C24 Cl24 1.696(15) . ?
C25 C26 1.375(18) . ?
C25 Cl25 1.730(13) . ?
C26 Cl26 1.718(14) . ?
C31 C32 1.401(19) . ?
C31 C36 1.427(19) . ?
C32 C33 1.415(19) . ?
C32 Cl32 1.708(14) . ?
C33 C34 1.38(2) . ?
C33 Cl33 1.725(15) . ?
C34 C35 1.40(2) . ?
C34 Cl34 1.710(15) . ?
C35 C36 1.38(2) . ?
C35 Cl35 1.728(15) . ?
C36 Cl36 1.719(16) . ?

loop_
_cod_related_entry_id
_cod_related_entry_database
_cod_related_entry_code
1 ChemSpider 30652759
